data_7108972
loop_
_publ_author_name
'Sheng-Li Huang'
'Ai-Quan Jia'
'Guo-Xin Jin'

_publ_section_title
;
 Pd(diimine)Cl2 embedded heterometallic compounds with porous structures
 as efficient heterogeneous catalysts
;
_journal_name_full Chem.Commun.
_journal_page_first 2403
_journal_paper_doi 10.1039/c3cc38714c
_journal_volume 49
_journal_year 2013
_chemical_formula_sum 'C24 H17 Cl4 Eu N4 O10 Pd2'
_chemical_formula_weight 1027.98
_chemical_name_systematic
;
?
;
_space_group_IT_number 2
_symmetry_cell_setting triclinic
_symmetry_space_group_name_Hall '-P 1'
_symmetry_space_group_name_H-M 'P -1'
_atom_sites_solution_hydrogens geom
_atom_sites_solution_primary direct
_atom_sites_solution_secondary difmap
_audit_creation_method SHELXL-97
_cell_angle_alpha 66.9840(10)
_cell_angle_beta 87.9180(10)
_cell_angle_gamma 77.1600(10)
_cell_formula_units_Z 2
_cell_length_a 9.1669(5)
_cell_length_b 14.7619(8)
_cell_length_c 16.2021(8)
_cell_measurement_reflns_used 9513
_cell_measurement_temperature 173(2)
_cell_measurement_theta_max 28.26
_cell_measurement_theta_min 2.43
_cell_volume 1964.37(18)
_computing_cell_refinement 'Bruker SAINT'
_computing_data_collection 'Bruker APEX2'
_computing_data_reduction 'Bruker SAINT'
_computing_molecular_graphics 'Bruker SHELXTL'
_computing_publication_material 'Bruker SHELXTL'
_computing_structure_refinement 'SHELXL-97 (Sheldrick, 1997)'
_computing_structure_solution 'SHELXS-97 (Sheldrick, 1990)'
_diffrn_ambient_temperature 173(2)
_diffrn_measured_fraction_theta_full 0.982
_diffrn_measured_fraction_theta_max 0.982
_diffrn_measurement_device_type 'Bruker APEX-II CCD'
_diffrn_measurement_method '\f and \w scans'
_diffrn_radiation_monochromator graphite
_diffrn_radiation_source 'fine-focus sealed tube'
_diffrn_radiation_type MoK\a
_diffrn_radiation_wavelength 0.71073
_diffrn_reflns_av_R_equivalents 0.0164
_diffrn_reflns_av_sigmaI/netI 0.0312
_diffrn_reflns_limit_h_max 10
_diffrn_reflns_limit_h_min -11
_diffrn_reflns_limit_k_max 18
_diffrn_reflns_limit_k_min -16
_diffrn_reflns_limit_l_max 20
_diffrn_reflns_limit_l_min -20
_diffrn_reflns_number 13922
_diffrn_reflns_theta_full 27.01
_diffrn_reflns_theta_max 27.01
_diffrn_reflns_theta_min 2.45
_diffrn_standards_decay_% 2.96
_exptl_absorpt_coefficient_mu 2.802
_exptl_absorpt_correction_T_max 0.8069
_exptl_absorpt_correction_T_min 0.4971
_exptl_absorpt_correction_type multi-scan
_exptl_absorpt_process_details sadabs
_exptl_crystal_colour orange
_exptl_crystal_density_diffrn 1.738
_exptl_crystal_density_method 'not measured'
_exptl_crystal_description prism
_exptl_crystal_F_000 984
_exptl_crystal_size_max 0.29
_exptl_crystal_size_mid 0.12
_exptl_crystal_size_min 0.08
_platon_squeeze_details
;
;
_refine_diff_density_max 5.409
_refine_diff_density_min -1.636
_refine_diff_density_rms 0.320
_refine_ls_extinction_method none
_refine_ls_goodness_of_fit_ref 1.117
_refine_ls_hydrogen_treatment constr
_refine_ls_matrix_type full
_refine_ls_number_parameters 406
_refine_ls_number_reflns 8443
_refine_ls_number_restraints 0
_refine_ls_restrained_S_all 1.117
_refine_ls_R_factor_all 0.0447
_refine_ls_R_factor_gt 0.0402
_refine_ls_shift/su_max 0.002
_refine_ls_shift/su_mean 0.000
_refine_ls_structure_factor_coef Fsqd
_refine_ls_weighting_details 'calc w=1/[\s^2^(Fo^2^)+(0.1010P)^2^+8.2182P] where P=(Fo^2^+2Fc^2^)/3'
_refine_ls_weighting_scheme calc
_refine_ls_wR_factor_gt 0.1408
_refine_ls_wR_factor_ref 0.1519
_reflns_number_gt 7591
_reflns_number_total 8443
_reflns_threshold_expression >2sigma(I)
_cod_data_source_file c3cc38714c.txt
_cod_data_source_block mo_11125a
_cod_original_sg_symbol_H-M P-1
_cod_database_code 7108972

loop_
_symmetry_equiv_pos_as_xyz
'x, y, z'
'-x, -y, -z'

loop_
_atom_site_label
_atom_site_type_symbol
_atom_site_fract_x
_atom_site_fract_y
_atom_site_fract_z
_atom_site_U_iso_or_equiv
_atom_site_adp_type
_atom_site_occupancy
_atom_site_symmetry_multiplicity
_atom_site_calc_flag
_atom_site_refinement_flags
Eu1 Eu 0.27359(3) -0.001584(18) 1.003515(17) 0.00894(10) Uani 1 1 d .
Pd1 Pd 0.52387(5) 0.53313(3) 0.59666(3) 0.01223(12) Uani 1 1 d .
Pd2 Pd 0.00392(5) 0.56676(3) 0.88406(3) 0.01263(12) Uani 1 1 d .
Cl1 Cl 0.74787(16) 0.46623(12) 0.67992(10) 0.0213(3) Uani 1 1 d .
Cl2 Cl 0.62786(17) 0.65307(11) 0.49022(10) 0.0204(3) Uani 1 1 d .
Cl3 Cl 0.23891(16) 0.47632(12) 0.87639(12) 0.0225(3) Uani 1 1 d .
Cl4 Cl 0.10333(17) 0.70275(12) 0.86400(11) 0.0222(3) Uani 1 1 d .
O1 O 0.4180(5) 0.1035(3) 0.9079(3) 0.0175(9) Uani 1 1 d .
O2 O 0.6290(5) 0.1502(3) 0.8651(3) 0.0161(8) Uani 1 1 d .
O3 O -0.0304(6) 0.8058(4) 0.2930(4) 0.0369(14) Uani 1 1 d .
O4 O 0.2071(6) 0.8215(4) 0.2934(3) 0.0292(11) Uani 1 1 d .
O5 O 0.0991(5) 0.1582(3) 0.9494(3) 0.0172(8) Uani 1 1 d .
O6 O -0.1174(5) 0.1114(3) 0.9798(3) 0.0173(9) Uani 1 1 d .
O7 O -0.3460(5) 0.9149(3) 0.9138(3) 0.0175(9) Uani 1 1 d .
O8 O -0.5777(5) 0.8863(3) 0.9430(3) 0.0154(8) Uani 1 1 d .
O9 O 0.1779(5) 0.0286(3) 0.8501(3) 0.0183(9) Uani 1 1 d .
O10 O 0.1170(5) -0.0070(3) 1.1380(3) 0.0157(8) Uani 1 1 d .
N1 N 0.4173(6) 0.4283(4) 0.6791(3) 0.0135(9) Uani 1 1 d .
N2 N 0.3152(6) 0.5894(4) 0.5358(3) 0.0141(9) Uani 1 1 d .
N3 N -0.1025(6) 0.4550(4) 0.8975(3) 0.0133(9) Uani 1 1 d .
N4 N -0.2101(6) 0.6395(4) 0.8894(3) 0.0148(9) Uani 1 1 d .
C1 C 0.4863(7) 0.3395(4) 0.7430(4) 0.0134(11) Uani 1 1 d .
H1 H 0.5912 0.3261 0.7557 0.016 Uiso 1 1 calc R
C2 C 0.4059(6) 0.2664(4) 0.7913(4) 0.0132(11) Uani 1 1 d .
C3 C 0.2512(7) 0.2895(4) 0.7755(4) 0.0145(11) Uani 1 1 d .
H3 H 0.1935 0.2429 0.8097 0.017 Uiso 1 1 calc R
C4 C 0.1828(7) 0.3808(4) 0.7099(4) 0.0164(11) Uani 1 1 d .
H4 H 0.0773 0.3978 0.6980 0.020 Uiso 1 1 calc R
C5 C 0.2692(7) 0.4475(4) 0.6613(4) 0.0139(11) Uani 1 1 d .
C6 C 0.2101(7) 0.5399(4) 0.5815(4) 0.0163(11) Uani 1 1 d .
C7 C 0.0591(7) 0.5749(5) 0.5497(4) 0.0169(12) Uani 1 1 d .
H7 H -0.0149 0.5430 0.5841 0.020 Uiso 1 1 calc R
C8 C 0.0183(7) 0.6557(5) 0.4682(4) 0.0181(12) Uani 1 1 d .
H8 H -0.0833 0.6799 0.4457 0.022 Uiso 1 1 calc R
C9 C 0.1309(7) 0.7010(5) 0.4196(4) 0.0178(12) Uani 1 1 d .
C10 C 0.2769(7) 0.6678(4) 0.4577(4) 0.0154(11) Uani 1 1 d .
H10 H 0.3513 0.7022 0.4270 0.018 Uiso 1 1 calc R
C11 C 0.4900(7) 0.1665(4) 0.8589(4) 0.0123(10) Uani 1 1 d .
C12 C 0.0930(7) 0.7819(5) 0.3286(4) 0.0197(12) Uani 1 1 d .
C13 C -0.0361(7) 0.3588(4) 0.9115(4) 0.0140(11) Uani 1 1 d .
H13 H 0.0698 0.3404 0.9101 0.017 Uiso 1 1 calc R
C14 C -0.1187(6) 0.2860(4) 0.9277(4) 0.0115(10) Uani 1 1 d .
C15 C -0.2732(7) 0.3147(4) 0.9248(4) 0.0162(11) Uani 1 1 d .
H15 H -0.3320 0.2663 0.9345 0.019 Uiso 1 1 calc R
C16 C -0.3424(7) 0.4152(4) 0.9074(4) 0.0164(11) Uani 1 1 d .
H16 H -0.4486 0.4363 0.9030 0.020 Uiso 1 1 calc R
C17 C -0.2546(7) 0.4833(4) 0.8966(4) 0.0159(11) Uani 1 1 d .
C18 C -0.3141(7) 0.5863(4) 0.8886(4) 0.0158(11) Uani 1 1 d .
C19 C -0.4645(7) 0.6281(5) 0.8882(4) 0.0186(12) Uani 1 1 d .
H19 H -0.5366 0.5924 0.8842 0.022 Uiso 1 1 calc R
C20 C -0.5114(7) 0.7209(5) 0.8935(4) 0.0179(12) Uani 1 1 d .
H20 H -0.6150 0.7504 0.8920 0.022 Uiso 1 1 calc R
C21 C -0.4012(7) 0.7708(4) 0.9010(4) 0.0138(11) Uani 1 1 d .
C22 C -0.2528(7) 0.7291(4) 0.8951(4) 0.0160(11) Uani 1 1 d .
H22 H -0.1790 0.7652 0.8952 0.019 Uiso 1 1 calc R
C23 C -0.0408(6) 0.1772(4) 0.9531(4) 0.0122(10) Uani 1 1 d .
C24 C -0.4449(6) 0.8658(4) 0.9198(4) 0.0126(10) Uani 1 1 d .

loop_
_atom_site_aniso_label
_atom_site_aniso_U_11
_atom_site_aniso_U_22
_atom_site_aniso_U_33
_atom_site_aniso_U_23
_atom_site_aniso_U_13
_atom_site_aniso_U_12
Eu1 0.00773(15) 0.00455(15) 0.01277(16) -0.00186(11) 0.00108(10) -0.00085(10)
Pd1 0.0091(2) 0.0106(2) 0.0135(2) -0.00073(17) 0.00137(15) -0.00295(16)
Pd2 0.0090(2) 0.0107(2) 0.0194(2) -0.00700(17) 0.00206(16) -0.00252(16)
Cl1 0.0127(7) 0.0234(7) 0.0209(7) -0.0003(6) -0.0023(5) -0.0055(5)
Cl2 0.0165(7) 0.0192(7) 0.0212(7) -0.0013(6) 0.0054(5) -0.0088(5)
Cl3 0.0110(6) 0.0217(7) 0.0371(8) -0.0150(6) 0.0032(6) -0.0022(5)
Cl4 0.0177(7) 0.0203(7) 0.0352(8) -0.0149(6) 0.0062(6) -0.0105(6)
O1 0.021(2) 0.0108(19) 0.018(2) -0.0017(16) 0.0066(17) -0.0053(16)
O2 0.0109(19) 0.0138(19) 0.016(2) 0.0007(16) -0.0026(15) 0.0016(15)
O3 0.023(3) 0.038(3) 0.031(3) 0.011(2) -0.011(2) -0.015(2)
O4 0.020(2) 0.032(3) 0.020(2) 0.006(2) -0.0007(19) -0.007(2)
O5 0.012(2) 0.0104(19) 0.024(2) -0.0035(17) 0.0030(16) 0.0004(15)
O6 0.013(2) 0.013(2) 0.024(2) -0.0046(17) -0.0014(16) -0.0042(16)
O7 0.016(2) 0.019(2) 0.027(2) -0.0160(18) 0.0064(17) -0.0084(17)
O8 0.0109(19) 0.0135(19) 0.026(2) -0.0136(17) 0.0046(16) -0.0012(15)
O9 0.018(2) 0.021(2) 0.0139(19) -0.0040(17) -0.0061(16) -0.0027(17)
O10 0.013(2) 0.017(2) 0.0137(19) -0.0030(16) 0.0003(15) -0.0034(16)
N1 0.014(2) 0.013(2) 0.017(2) -0.0074(19) 0.0043(18) -0.0056(19)
N2 0.011(2) 0.013(2) 0.016(2) -0.0038(19) 0.0062(18) -0.0028(18)
N3 0.015(2) 0.011(2) 0.016(2) -0.0071(19) 0.0052(18) -0.0038(18)
N4 0.012(2) 0.013(2) 0.019(2) -0.0062(19) 0.0007(18) -0.0018(18)
C1 0.012(3) 0.011(3) 0.013(3) 0.000(2) 0.002(2) -0.003(2)
C2 0.013(3) 0.011(3) 0.014(3) -0.005(2) 0.002(2) -0.002(2)
C3 0.014(3) 0.015(3) 0.012(3) -0.001(2) 0.001(2) -0.006(2)
C4 0.011(3) 0.015(3) 0.019(3) -0.002(2) 0.001(2) -0.003(2)
C5 0.015(3) 0.012(3) 0.009(2) 0.001(2) -0.001(2) -0.001(2)
C6 0.016(3) 0.012(3) 0.015(3) 0.001(2) 0.003(2) -0.002(2)
C7 0.012(3) 0.016(3) 0.016(3) 0.000(2) 0.005(2) -0.001(2)
C8 0.011(3) 0.014(3) 0.025(3) -0.002(2) -0.002(2) -0.004(2)
C9 0.018(3) 0.016(3) 0.013(3) 0.000(2) -0.001(2) -0.002(2)
C10 0.015(3) 0.011(3) 0.017(3) -0.002(2) 0.003(2) -0.003(2)
C11 0.014(3) 0.009(2) 0.016(3) -0.007(2) 0.004(2) -0.004(2)
C12 0.022(3) 0.015(3) 0.016(3) 0.000(2) -0.004(2) -0.003(2)
C13 0.013(3) 0.007(2) 0.021(3) -0.006(2) 0.005(2) -0.002(2)
C14 0.012(3) 0.009(3) 0.011(2) -0.003(2) -0.0006(19) 0.001(2)
C15 0.013(3) 0.015(3) 0.023(3) -0.010(2) 0.002(2) -0.005(2)
C16 0.009(3) 0.013(3) 0.023(3) -0.005(2) 0.001(2) 0.000(2)
C17 0.016(3) 0.014(3) 0.017(3) -0.006(2) -0.002(2) -0.001(2)
C18 0.020(3) 0.013(3) 0.016(3) -0.007(2) 0.002(2) -0.006(2)
C19 0.015(3) 0.018(3) 0.026(3) -0.010(2) 0.001(2) -0.006(2)
C20 0.018(3) 0.015(3) 0.024(3) -0.012(2) 0.003(2) -0.002(2)
C21 0.017(3) 0.006(2) 0.018(3) -0.006(2) 0.001(2) 0.001(2)
C22 0.017(3) 0.011(3) 0.019(3) -0.006(2) 0.001(2) -0.003(2)
C23 0.013(3) 0.009(2) 0.013(2) -0.004(2) 0.003(2) -0.002(2)
C24 0.012(3) 0.009(2) 0.018(3) -0.008(2) 0.005(2) 0.000(2)

loop_
_atom_type_symbol
_atom_type_description
_atom_type_scat_dispersion_real
_atom_type_scat_dispersion_imag
_atom_type_scat_source
C C 0.0033 0.0016 'International Tables Vol C Tables 4.2.6.8 and 6.1.1.4'
H H 0.0000 0.0000 'International Tables Vol C Tables 4.2.6.8 and 6.1.1.4'
N N 0.0061 0.0033 'International Tables Vol C Tables 4.2.6.8 and 6.1.1.4'
O O 0.0106 0.0060 'International Tables Vol C Tables 4.2.6.8 and 6.1.1.4'
Cl Cl 0.1484 0.1585 'International Tables Vol C Tables 4.2.6.8 and 6.1.1.4'
Pd Pd -0.9988 1.0072 'International Tables Vol C Tables 4.2.6.8 and 6.1.1.4'
Eu Eu -0.1578 3.6682 'International Tables Vol C Tables 4.2.6.8 and 6.1.1.4'

loop_
_geom_angle_atom_site_label_1
_geom_angle_atom_site_label_2
_geom_angle_atom_site_label_3
_geom_angle
_geom_angle_site_symmetry_1
_geom_angle_site_symmetry_3
O6 Eu1 O1 147.17(16) 2_557 .
O6 Eu1 O7 137.60(15) 2_557 2_567
O1 Eu1 O7 74.76(15) . 2_567
O6 Eu1 O5 101.55(15) 2_557 .
O1 Eu1 O5 78.30(15) . .
O7 Eu1 O5 76.00(16) 2_567 .
O6 Eu1 O8 79.51(15) 2_557 1_645
O1 Eu1 O8 79.45(15) . 1_645
O7 Eu1 O8 130.52(15) 2_567 1_645
O5 Eu1 O8 138.00(15) . 1_645
O6 Eu1 O2 73.89(15) 2_557 2_657
O1 Eu1 O2 124.66(15) . 2_657
O7 Eu1 O2 84.20(15) 2_567 2_657
O5 Eu1 O2 144.43(15) . 2_657
O8 Eu1 O2 76.84(15) 1_645 2_657
O6 Eu1 O9 72.21(15) 2_557 .
O1 Eu1 O9 76.53(15) . .
O7 Eu1 O9 141.20(15) 2_567 .
O5 Eu1 O9 73.04(15) . .
O8 Eu1 O9 67.36(15) 1_645 .
O2 Eu1 O9 134.11(15) 2_657 .
O6 Eu1 O10 72.35(15) 2_557 .
O1 Eu1 O10 137.15(14) . .
O7 Eu1 O10 65.90(14) 2_567 .
O5 Eu1 O10 76.42(14) . .
O8 Eu1 O10 140.04(14) 1_645 .
O2 Eu1 O10 68.54(14) 2_657 .
O9 Eu1 O10 126.55(14) . .
O6 Eu1 O1 114.28(13) 2_557 2_657
O1 Eu1 O1 78.39(15) . 2_657
O7 Eu1 O1 69.03(14) 2_567 2_657
O5 Eu1 O1 141.90(13) . 2_657
O8 Eu1 O1 64.81(13) 1_645 2_657
O2 Eu1 O1 46.28(13) 2_657 2_657
O9 Eu1 O1 128.99(13) . 2_657
O10 Eu1 O1 101.75(12) . 2_657
O6 Eu1 C11 92.60(15) 2_557 2_657
O1 Eu1 C11 102.28(16) . 2_657
O7 Eu1 C11 77.57(15) 2_567 2_657
O5 Eu1 C11 152.39(15) . 2_657
O8 Eu1 C11 67.61(15) 1_645 2_657
O2 Eu1 C11 22.44(15) 2_657 2_657
O9 Eu1 C11 134.33(14) . 2_657
O10 Eu1 C11 85.66(14) . 2_657
O1 Eu1 C11 23.98(13) 2_657 2_657
O6 Eu1 Eu1 140.22(11) 2_557 2_657
O1 Eu1 Eu1 45.06(11) . 2_657
O7 Eu1 Eu1 66.05(10) 2_567 2_657
O5 Eu1 Eu1 117.06(10) . 2_657
O8 Eu1 Eu1 65.78(10) 1_645 2_657
O2 Eu1 Eu1 79.61(10) 2_657 2_657
O9 Eu1 Eu1 108.91(10) . 2_657
O10 Eu1 Eu1 123.94(9) . 2_657
O1 Eu1 Eu1 33.33(8) 2_657 2_657
C11 Eu1 Eu1 57.25(11) 2_657 2_657
N1 Pd1 N2 80.0(2) . .
N1 Pd1 Cl2 173.54(15) . .
N2 Pd1 Cl2 94.75(14) . .
N1 Pd1 Cl1 95.53(15) . .
N2 Pd1 Cl1 173.84(14) . .
Cl2 Pd1 Cl1 90.01(6) . .
N4 Pd2 N3 80.8(2) . .
N4 Pd2 Cl4 94.43(15) . .
N3 Pd2 Cl4 174.80(15) . .
N4 Pd2 Cl3 176.03(15) . .
N3 Pd2 Cl3 95.39(15) . .
Cl4 Pd2 Cl3 89.38(6) . .
C11 O1 Eu1 174.6(4) . .
C11 O1 Eu1 80.4(3) . 2_657
Eu1 O1 Eu1 101.61(15) . 2_657
C11 O2 Eu1 110.1(4) . 2_657
C23 O5 Eu1 129.0(4) . .
C23 O6 Eu1 167.7(4) . 2_557
C24 O7 Eu1 135.4(4) . 2_567
C24 O8 Eu1 138.9(4) . 1_465
C5 N1 C1 119.5(5) . .
C5 N1 Pd1 115.6(4) . .
C1 N1 Pd1 124.5(4) . .
C10 N2 C6 120.0(5) . .
C10 N2 Pd1 125.5(4) . .
C6 N2 Pd1 114.5(4) . .
C13 N3 C17 120.0(5) . .
C13 N3 Pd2 126.0(4) . .
C17 N3 Pd2 113.9(4) . .
C22 N4 C18 120.3(5) . .
C22 N4 Pd2 126.3(4) . .
C18 N4 Pd2 113.5(4) . .
N1 C1 C2 121.0(5) . .
C3 C2 C1 118.7(5) . .
C3 C2 C11 122.5(5) . .
C1 C2 C11 118.7(5) . .
C4 C3 C2 119.2(5) . .
C3 C4 C5 119.3(5) . .
N1 C5 C4 122.0(5) . .
N1 C5 C6 114.6(5) . .
C4 C5 C6 123.2(5) . .
N2 C6 C7 120.4(5) . .
N2 C6 C5 114.9(5) . .
C7 C6 C5 124.7(5) . .
C8 C7 C6 120.0(5) . .
C7 C8 C9 118.2(6) . .
C10 C9 C8 119.1(5) . .
C10 C9 C12 121.4(6) . .
C8 C9 C12 119.5(6) . .
N2 C10 C9 122.0(5) . .
O2 C11 O1 122.4(5) . .
O2 C11 C2 118.2(5) . .
O1 C11 C2 119.4(5) . .
O2 C11 Eu1 47.4(3) . 2_657
O1 C11 Eu1 75.6(3) . 2_657
C2 C11 Eu1 162.9(4) . 2_657
O3 C12 O4 125.6(6) . .
O3 C12 C9 121.5(6) . .
O4 C12 C9 112.9(5) . .
N3 C13 C14 121.5(5) . .
C15 C14 C13 118.8(5) . .
C15 C14 C23 120.8(5) . .
C13 C14 C23 120.3(5) . .
C14 C15 C16 119.7(5) . .
C17 C16 C15 119.1(6) . .
N3 C17 C16 120.7(5) . .
N3 C17 C18 115.6(5) . .
C16 C17 C18 123.6(6) . .
N4 C18 C19 119.9(5) . .
N4 C18 C17 115.8(5) . .
C19 C18 C17 124.1(6) . .
C20 C19 C18 120.8(6) . .
C19 C20 C21 118.1(6) . .
C22 C21 C20 118.8(5) . .
C22 C21 C24 120.7(5) . .
C20 C21 C24 120.4(5) . .
N4 C22 C21 121.8(6) . .
O5 C23 O6 124.4(5) . .
O5 C23 C14 116.8(5) . .
O6 C23 C14 118.7(5) . .
O7 C24 O8 126.3(5) . .
O7 C24 C21 117.6(5) . .
O8 C24 C21 116.0(5) . .

loop_
_geom_bond_atom_site_label_1
_geom_bond_atom_site_label_2
_geom_bond_distance
_geom_bond_site_symmetry_2
Eu1 O6 2.326(4) 2_557
Eu1 O1 2.333(4) .
Eu1 O7 2.379(4) 2_567
Eu1 O5 2.387(4) .
Eu1 O8 2.394(4) 1_645
Eu1 O2 2.399(4) 2_657
Eu1 O9 2.503(4) .
Eu1 O10 2.550(4) .
Eu1 O1 3.005(5) 2_657
Eu1 C11 3.059(6) 2_657
Eu1 Eu1 4.1585(6) 2_657
Pd1 N1 2.024(5) .
Pd1 N2 2.028(5) .
Pd1 Cl2 2.2936(14) .
Pd1 Cl1 2.2955(15) .
Pd2 N4 2.033(5) .
Pd2 N3 2.035(5) .
Pd2 Cl4 2.2909(15) .
Pd2 Cl3 2.2957(15) .
O1 C11 1.261(7) .
O1 Eu1 3.005(5) 2_657
O2 C11 1.244(7) .
O2 Eu1 2.399(4) 2_657
O3 C12 1.203(8) .
O4 C12 1.316(8) .
O5 C23 1.255(7) .
O6 C23 1.256(7) .
O6 Eu1 2.326(4) 2_557
O7 C24 1.259(7) .
O7 Eu1 2.379(4) 2_567
O8 C24 1.267(7) .
O8 Eu1 2.394(4) 1_465
N1 C5 1.342(8) .
N1 C1 1.344(7) .
N2 C10 1.329(8) .
N2 C6 1.360(8) .
N3 C13 1.346(7) .
N3 C17 1.363(8) .
N4 C22 1.332(8) .
N4 C18 1.367(8) .
C1 C2 1.405(8) .
C2 C3 1.391(8) .
C2 C11 1.503(8) .
C3 C4 1.375(8) .
C4 C5 1.383(8) .
C5 C6 1.473(7) .
C6 C7 1.405(8) .
C7 C8 1.383(8) .
C8 C9 1.403(8) .
C9 C10 1.395(9) .
C9 C12 1.482(8) .
C11 Eu1 3.059(6) 2_657
C13 C14 1.387(8) .
C14 C15 1.382(8) .
C14 C23 1.501(7) .
C15 C16 1.396(8) .
C16 C17 1.380(9) .
C17 C18 1.451(8) .
C18 C19 1.379(9) .
C19 C20 1.377(8) .
C20 C21 1.411(8) .
C21 C22 1.380(8) .
C21 C24 1.515(7) .

loop_
_platon_squeeze_void_nr
_platon_squeeze_void_average_x
_platon_squeeze_void_average_y
_platon_squeeze_void_average_z
_platon_squeeze_void_volume
_platon_squeeze_void_count_electrons
1 -0.048 0.000 0.500 608.6 17.9
